data_7157366
loop_
_publ_author_name
'Xing, Naiguo'
'Huang, Jiangkun'
'Wang, Peng'
'Luo, Lan'
'Zheng, Shilong'
'He, Ling'

_publ_section_title
;
 Novel one-pot synthesis of imidazolinones from esters: a concise
 synthesis of GSK2137305.
;
_journal_issue 11
_journal_name_full 'Organic &amp; biomolecular chemistry'
_journal_page_first 2175
_journal_page_last 2181
_journal_paper_doi 10.1039/c9ob02743b
_journal_volume 18
_journal_year 2020
_chemical_formula_sum 'C11 H12 N2 O'
_chemical_formula_weight 188.23
_space_group_crystal_system monoclinic
_space_group_IT_number 14
_space_group_name_Hall '-P 2yn'
_space_group_name_H-M_alt 'P 1 21/n 1'
_atom_sites_solution_hydrogens mixed
_audit_block_doi 10.5517/ccdc.csd.cc20925l
_audit_creation_method SHELXL-2013
_audit_update_record
;
2018-11-29 deposited with the CCDC.	2020-02-26 downloaded from the CCDC.
;
_cell_angle_alpha 90
_cell_angle_beta 92.203(4)
_cell_angle_gamma 90
_cell_formula_units_Z 4
_cell_length_a 5.9234(10)
_cell_length_b 9.2189(14)
_cell_length_c 19.396(3)
_cell_measurement_reflns_used 1575
_cell_measurement_temperature 293(2)
_cell_measurement_theta_max 45.409
_cell_measurement_theta_min 4.893
_cell_volume 1058.4(3)
_computing_cell_refinement 'Bruker SMART'
_computing_data_collection 'Bruker SMART'
_computing_data_reduction 'Bruker SHELXTL'
_computing_molecular_graphics 'Bruker SHELXTL'
_computing_publication_material 'Bruker SHELXTL'
_computing_structure_refinement 'SHELXL-2013 (Sheldrick, 2013)'
_computing_structure_solution 'Bruker SHELXTL'
_diffrn_ambient_temperature 293(2)
_diffrn_measured_fraction_theta_full 1.000
_diffrn_measured_fraction_theta_max 1.000
_diffrn_measurement_device_type 'CCD area detector'
_diffrn_measurement_method 'phi and omega scans'
_diffrn_radiation_type MoK\a
_diffrn_radiation_wavelength 0.71073
_diffrn_reflns_av_R_equivalents 0.0335
_diffrn_reflns_av_unetI/netI 0.0381
_diffrn_reflns_Laue_measured_fraction_full 1.000
_diffrn_reflns_Laue_measured_fraction_max 1.000
_diffrn_reflns_limit_h_max 4
_diffrn_reflns_limit_h_min -7
_diffrn_reflns_limit_k_max 11
_diffrn_reflns_limit_k_min -11
_diffrn_reflns_limit_l_max 23
_diffrn_reflns_limit_l_min -23
_diffrn_reflns_number 6167
_diffrn_reflns_point_group_measured_fraction_full 1.000
_diffrn_reflns_point_group_measured_fraction_max 1.000
_diffrn_reflns_theta_full 25.242
_diffrn_reflns_theta_max 26.000
_diffrn_reflns_theta_min 2.102
_exptl_absorpt_coefficient_mu 0.078
_exptl_absorpt_correction_T_max 0.7456
_exptl_absorpt_correction_T_min 0.6589
_exptl_absorpt_correction_type multi-scan
_exptl_absorpt_process_details sadabs
_exptl_crystal_colour colorless
_exptl_crystal_density_diffrn 1.181
_exptl_crystal_description prismatic
_exptl_crystal_F_000 400
_exptl_crystal_size_max 0.210
_exptl_crystal_size_mid 0.170
_exptl_crystal_size_min 0.130
_refine_diff_density_max 0.119
_refine_diff_density_min -0.150
_refine_diff_density_rms 0.032
_refine_ls_extinction_method none
_refine_ls_goodness_of_fit_ref 1.047
_refine_ls_hydrogen_treatment mixed
_refine_ls_matrix_type full
_refine_ls_number_parameters 133
_refine_ls_number_reflns 2090
_refine_ls_number_restraints 0
_refine_ls_restrained_S_all 1.047
_refine_ls_R_factor_all 0.0581
_refine_ls_R_factor_gt 0.0435
_refine_ls_shift/su_max 0.000
_refine_ls_shift/su_mean 0.000
_refine_ls_structure_factor_coef Fsqd
_refine_ls_weighting_details 'w=1/[\s^2^(Fo^2^)+(0.0488P)^2^+0.1250P] where P=(Fo^2^+2Fc^2^)/3'
_refine_ls_weighting_scheme calc
_refine_ls_wR_factor_gt 0.1057
_refine_ls_wR_factor_ref 0.1133
_reflns_Friedel_coverage 0.000
_reflns_number_gt 1591
_reflns_number_total 2090
_reflns_threshold_expression 'I > 2\s(I)'
_cod_data_source_file c9ob02743b2.cif
_cod_data_source_block cd15319
_cod_depositor_comments 'Adding full bibliography for 7157366.cif.'
_cod_original_sg_symbol_H-M 'P 21/n'
_cod_database_code 7157366
_shelx_space_group_comment
; 
The symmetry employed for this shelxl refinement is uniquely defined 
by the following loop, which should always be used as a source of 
symmetry information in preference to the above space-group names. 
They are only intended as comments. 
;
_shelx_estimated_absorpt_t_min 0.984
_shelx_estimated_absorpt_t_max 0.990
_shelxl_version_number 2013-4

loop_
_space_group_symop_operation_xyz
'x, y, z'
'-x+1/2, y+1/2, -z+1/2'
'-x, -y, -z'
'x-1/2, -y-1/2, z-1/2'

loop_
_atom_site_label
_atom_site_type_symbol
_atom_site_fract_x
_atom_site_fract_y
_atom_site_fract_z
_atom_site_U_iso_or_equiv
_atom_site_adp_type
_atom_site_occupancy
_atom_site_site_symmetry_order
_atom_site_calc_flag
_atom_site_refinement_flags_posn
_atom_site_refinement_flags_adp
_atom_site_refinement_flags_occupancy
_atom_site_disorder_assembly
_atom_site_disorder_group
N1 N 0.8326(2) 0.65801(13) 0.00022(6) 0.0484(3) Uani 1 1 d . . . . .
N2 N 0.7079(2) 0.86623(12) 0.05086(6) 0.0481(3) Uani 1 1 d . . . . .
O1 O 1.06050(19) 0.57365(11) 0.08995(5) 0.0617(3) Uani 1 1 d . . . . .
C1 C 0.9303(2) 0.66244(15) 0.06279(7) 0.0456(4) Uani 1 1 d . . . . .
C2 C 0.8430(2) 0.80117(14) 0.09312(7) 0.0424(3) Uani 1 1 d . . . . .
C3 C 0.6877(2) 0.78339(15) -0.01330(7) 0.0455(4) Uani 1 1 d . . . . .
C4 C 0.7740(3) 0.87531(17) -0.07148(8) 0.0619(4) Uani 1 1 d . . . . .
H4A H 0.9285 0.9017 -0.0612 0.093 Uiso 1 1 calc R U . . .
H4B H 0.6839 0.9615 -0.0763 0.093 Uiso 1 1 calc R U . . .
H4C H 0.7644 0.8210 -0.1137 0.093 Uiso 1 1 calc R U . . .
C5 C 0.4442(3) 0.7384(2) -0.02677(10) 0.0683(5) Uani 1 1 d . . . . .
H5A H 0.4323 0.6812 -0.0681 0.102 Uiso 1 1 calc R U . . .
H5B H 0.3513 0.8233 -0.0321 0.102 Uiso 1 1 calc R U . . .
H5C H 0.3945 0.6821 0.0114 0.102 Uiso 1 1 calc R U . . .
C6 C 0.9050(3) 0.85747(15) 0.16223(7) 0.0471(4) Uani 1 1 d . . . . .
C7 C 1.1081(3) 0.8242(2) 0.19550(8) 0.0643(5) Uani 1 1 d . . . . .
H7 H 1.2072 0.7603 0.1752 0.077 Uiso 1 1 calc R U . . .
C8 C 1.1656(4) 0.8848(2) 0.25871(10) 0.0790(6) Uani 1 1 d . . . . .
H8 H 1.3046 0.8635 0.2802 0.095 Uiso 1 1 calc R U . . .
C9 C 1.0197(4) 0.9758(2) 0.28976(10) 0.0857(6) Uani 1 1 d . . . . .
H9 H 1.0586 1.0161 0.3326 0.103 Uiso 1 1 calc R U . . .
C10 C 0.8171(4) 1.0078(2) 0.25808(10) 0.0955(7) Uani 1 1 d . . . . .
H10 H 0.7163 1.0686 0.2797 0.115 Uiso 1 1 calc R U . . .
C11 C 0.7602(3) 0.9508(2) 0.19429(9) 0.0727(5) Uani 1 1 d . . . . .
H11 H 0.6229 0.9753 0.1725 0.087 Uiso 1 1 calc R U . . .
H1 H 0.854(3) 0.5890(19) -0.0317(8) 0.060(5) Uiso 1 1 d . . . . .

loop_
_atom_site_aniso_label
_atom_site_aniso_U_11
_atom_site_aniso_U_22
_atom_site_aniso_U_33
_atom_site_aniso_U_23
_atom_site_aniso_U_13
_atom_site_aniso_U_12
N1 0.0559(8) 0.0417(7) 0.0475(7) -0.0042(5) 0.0008(6) 0.0124(6)
N2 0.0487(7) 0.0427(6) 0.0528(7) -0.0027(5) -0.0001(6) 0.0079(6)
O1 0.0765(8) 0.0538(6) 0.0544(6) 0.0034(5) -0.0011(5) 0.0286(6)
C1 0.0477(8) 0.0421(7) 0.0472(8) 0.0048(6) 0.0058(6) 0.0071(6)
C2 0.0420(7) 0.0384(7) 0.0472(8) 0.0029(6) 0.0060(6) 0.0032(6)
C3 0.0450(8) 0.0410(7) 0.0502(8) -0.0021(6) -0.0010(6) 0.0090(6)
C4 0.0697(11) 0.0588(9) 0.0569(9) 0.0072(7) -0.0026(8) 0.0066(8)
C5 0.0504(9) 0.0723(11) 0.0815(12) -0.0101(9) -0.0043(8) 0.0019(9)
C6 0.0528(9) 0.0413(7) 0.0471(8) 0.0033(6) 0.0019(7) -0.0027(7)
C7 0.0637(11) 0.0709(11) 0.0579(10) 0.0059(8) -0.0031(8) 0.0040(9)
C8 0.0759(13) 0.0955(14) 0.0641(11) 0.0093(10) -0.0171(10) -0.0152(12)
C9 0.1115(18) 0.0862(14) 0.0584(11) -0.0120(10) -0.0090(12) -0.0220(13)
C10 0.1149(19) 0.0960(16) 0.0751(13) -0.0370(12) -0.0042(13) 0.0183(14)
C11 0.0776(12) 0.0750(11) 0.0650(10) -0.0213(9) -0.0052(9) 0.0185(10)

loop_
_atom_type_symbol
_atom_type_description
_atom_type_scat_dispersion_real
_atom_type_scat_dispersion_imag
_atom_type_scat_source
C C 0.0033 0.0016 'International Tables Vol C Tables 4.2.6.8 and 6.1.1.4'
H H 0.0000 0.0000 'International Tables Vol C Tables 4.2.6.8 and 6.1.1.4'
N N 0.0061 0.0033 'International Tables Vol C Tables 4.2.6.8 and 6.1.1.4'
O O 0.0106 0.0060 'International Tables Vol C Tables 4.2.6.8 and 6.1.1.4'

loop_
_geom_angle_atom_site_label_1
_geom_angle_atom_site_label_2
_geom_angle_atom_site_label_3
_geom_angle
_geom_angle_site_symmetry_1
_geom_angle_site_symmetry_3
_geom_angle_publ_flag
C1 N1 C3 111.95(12) . . ?
C1 N1 H1 125.6(10) . . ?
C3 N1 H1 122.4(10) . . ?
C2 N2 C3 109.32(11) . . ?
O1 C1 N1 128.08(13) . . ?
O1 C1 C2 128.06(13) . . ?
N1 C1 C2 103.85(11) . . ?
N2 C2 C6 123.30(13) . . ?
N2 C2 C1 111.40(12) . . ?
C6 C2 C1 125.30(12) . . ?
N1 C3 N2 103.47(11) . . ?
N1 C3 C5 111.35(12) . . ?
N2 C3 C5 109.67(12) . . ?
N1 C3 C4 111.36(12) . . ?
N2 C3 C4 108.85(12) . . ?
C5 C3 C4 111.79(13) . . ?
C3 C4 H4A 109.5 . . ?
C3 C4 H4B 109.5 . . ?
H4A C4 H4B 109.5 . . ?
C3 C4 H4C 109.5 . . ?
H4A C4 H4C 109.5 . . ?
H4B C4 H4C 109.5 . . ?
C3 C5 H5A 109.5 . . ?
C3 C5 H5B 109.5 . . ?
H5A C5 H5B 109.5 . . ?
C3 C5 H5C 109.5 . . ?
H5A C5 H5C 109.5 . . ?
H5B C5 H5C 109.5 . . ?
C7 C6 C11 118.34(15) . . ?
C7 C6 C2 122.09(14) . . ?
C11 C6 C2 119.54(14) . . ?
C8 C7 C6 120.51(18) . . ?
C8 C7 H7 119.7 . . ?
C6 C7 H7 119.7 . . ?
C9 C8 C7 120.29(19) . . ?
C9 C8 H8 119.9 . . ?
C7 C8 H8 119.9 . . ?
C10 C9 C8 119.86(18) . . ?
C10 C9 H9 120.1 . . ?
C8 C9 H9 120.1 . . ?
C9 C10 C11 120.4(2) . . ?
C9 C10 H10 119.8 . . ?
C11 C10 H10 119.8 . . ?
C10 C11 C6 120.60(18) . . ?
C10 C11 H11 119.7 . . ?
C6 C11 H11 119.7 . . ?

loop_
_geom_bond_atom_site_label_1
_geom_bond_atom_site_label_2
_geom_bond_distance
_geom_bond_site_symmetry_2
_geom_bond_publ_flag
N1 C1 1.3248(18) . ?
N1 C3 1.4573(17) . ?
N1 H1 0.900(17) . ?
N2 C2 1.2735(17) . ?
N2 C3 1.4610(17) . ?
O1 C1 1.2293(16) . ?
C1 C2 1.5073(19) . ?
C2 C6 1.4708(19) . ?
C3 C5 1.514(2) . ?
C3 C4 1.516(2) . ?
C4 H4A 0.9600 . ?
C4 H4B 0.9600 . ?
C4 H4C 0.9600 . ?
C5 H5A 0.9600 . ?
C5 H5B 0.9600 . ?
C5 H5C 0.9600 . ?
C6 C7 1.378(2) . ?
C6 C11 1.380(2) . ?
C7 C8 1.378(2) . ?
C7 H7 0.9300 . ?
C8 C9 1.361(3) . ?
C8 H8 0.9300 . ?
C9 C10 1.360(3) . ?
C9 H9 0.9300 . ?
C10 C11 1.374(2) . ?
C10 H10 0.9300 . ?
C11 H11 0.9300 . ?

loop_
_geom_torsion_atom_site_label_1
_geom_torsion_atom_site_label_2
_geom_torsion_atom_site_label_3
_geom_torsion_atom_site_label_4
_geom_torsion
_geom_torsion_site_symmetry_1
_geom_torsion_site_symmetry_2
_geom_torsion_site_symmetry_3
_geom_torsion_site_symmetry_4
_geom_torsion_publ_flag
C3 N1 C1 O1 179.70(14) . . . . ?
C3 N1 C1 C2 0.15(15) . . . . ?
C3 N2 C2 C6 178.56(12) . . . . ?
C3 N2 C2 C1 -0.87(16) . . . . ?
O1 C1 C2 N2 -179.08(15) . . . . ?
N1 C1 C2 N2 0.47(16) . . . . ?
O1 C1 C2 C6 1.5(2) . . . . ?
N1 C1 C2 C6 -178.95(13) . . . . ?
C1 N1 C3 N2 -0.62(15) . . . . ?
C1 N1 C3 C5 -118.35(14) . . . . ?
C1 N1 C3 C4 116.15(14) . . . . ?
C2 N2 C3 N1 0.91(15) . . . . ?
C2 N2 C3 C5 119.81(14) . . . . ?
C2 N2 C3 C4 -117.61(13) . . . . ?
N2 C2 C6 C7 -152.95(15) . . . . ?
C1 C2 C6 C7 26.4(2) . . . . ?
N2 C2 C6 C11 24.7(2) . . . . ?
C1 C2 C6 C11 -155.95(15) . . . . ?
C11 C6 C7 C8 -1.0(2) . . . . ?
C2 C6 C7 C8 176.64(15) . . . . ?
C6 C7 C8 C9 1.5(3) . . . . ?
C7 C8 C9 C10 -0.4(3) . . . . ?
C8 C9 C10 C11 -1.2(3) . . . . ?
C9 C10 C11 C6 1.7(3) . . . . ?
C7 C6 C11 C10 -0.6(3) . . . . ?
C2 C6 C11 C10 -178.29(17) . . . . ?
